data_1502584
loop_
_publ_author_name
'Xu, Xinfang'
'Ratnikov, Maxim O.'
'Zavalij, Peter Y.'
'Doyle, Michael P.'

_publ_section_title
;
 Multifunctionalized 3-hydroxypyrroles in a three-step, one-pot cascade
 process from methyl 3-TBSO-2-diazo-3-butenoate and nitrones.
;
_journal_issue 22
_journal_name_full 'Organic letters'
_journal_page_first 6122
_journal_page_last 6125
_journal_paper_doi 10.1021/ol2026125
_journal_volume 13
_journal_year 2011
_chemical_formula_moiety 'C24 H30 Br N O4 Si'
_chemical_formula_sum 'C24 H30 Br N O4 Si'
_chemical_formula_weight 504.49
_chemical_name_common Organic
_chemical_name_systematic
;
Organic
;
_space_group_IT_number 14
_symmetry_cell_setting monoclinic
_symmetry_space_group_name_Hall '-P 2ybc'
_symmetry_space_group_name_H-M 'P 1 21/c 1'
_atom_sites_solution_hydrogens geom
_atom_sites_solution_primary direct
_atom_sites_solution_secondary difmap
_audit_creation_method 'SHELXL-97 & ZCIF'
_cell_angle_alpha 90.00
_cell_angle_beta 102.6510(10)
_cell_angle_gamma 90.00
_cell_formula_units_Z 4
_cell_length_a 8.1512(4)
_cell_length_b 17.5760(10)
_cell_length_c 17.2991(10)
_cell_measurement_reflns_used 14590
_cell_measurement_temperature 150(2)
_cell_measurement_theta_max 31.0
_cell_measurement_theta_min 2.4
_cell_volume 2418.2(2)
_computing_cell_refinement Apex2
_computing_data_collection 'Apex2 (Bruker, 2005)'
_computing_data_reduction Apex2
_computing_molecular_graphics 'XSHEL (Bruker, 2004)'
_computing_publication_material SHELXL-97
_computing_structure_refinement 'SHELXL-97 (Sheldrick, 2008)'
_computing_structure_solution 'SHELXS-97 (Sheldrick, 2008)'
_diffrn_ambient_temperature 150(2)
_diffrn_detector 'CCD area detector'
_diffrn_detector_area_resol_mean 11.198
_diffrn_detector_type 'Bruker Smart Apex2, CCD'
_diffrn_measured_fraction_theta_full 0.999
_diffrn_measured_fraction_theta_max 0.999
_diffrn_measurement_details 610,610,610,610
_diffrn_measurement_device_type 'three-circle diffractometer'
_diffrn_measurement_method '\f and \w scans'
_diffrn_measurement_specimen_support 'MiTeGen loop'
_diffrn_orient_matrix_type standard
_diffrn_orient_matrix_UB_11 -0.0050705
_diffrn_orient_matrix_UB_12 0.0568411
_diffrn_orient_matrix_UB_13 0.0004183
_diffrn_orient_matrix_UB_21 0.0027719
_diffrn_orient_matrix_UB_22 0.0009675
_diffrn_orient_matrix_UB_23 -0.0574967
_diffrn_orient_matrix_UB_31 -0.1256002
_diffrn_orient_matrix_UB_32 -0.0022858
_diffrn_orient_matrix_UB_33 -0.0142750
_diffrn_radiation_monochromator graphite
_diffrn_radiation_source 'fine-focus sealed tube'
_diffrn_radiation_type MoK\a
_diffrn_radiation_wavelength 0.71073
_diffrn_reflns_av_R_equivalents 0.0218
_diffrn_reflns_av_sigmaI/netI 0.0172
_diffrn_reflns_limit_h_max 11
_diffrn_reflns_limit_h_min -11
_diffrn_reflns_limit_k_max 24
_diffrn_reflns_limit_k_min -24
_diffrn_reflns_limit_l_max 23
_diffrn_reflns_limit_l_min -24
_diffrn_reflns_number 34384
_diffrn_reflns_theta_full 30.00
_diffrn_reflns_theta_max 30.00
_diffrn_reflns_theta_min 2.32
_diffrn_source_current 30.00
_diffrn_source_voltage 50.00
_exptl_absorpt_coefficient_mu 1.779
_exptl_absorpt_correction_T_max 0.875
_exptl_absorpt_correction_T_min 0.650
_exptl_absorpt_correction_type multi-scan
_exptl_absorpt_process_details 'SADABS (Sheldrick, 2008)'
_exptl_crystal_colour colourless
_exptl_crystal_density_diffrn 1.386
_exptl_crystal_density_method 'not measured'
_exptl_crystal_description prism
_exptl_crystal_F_000 1048
_exptl_crystal_id 'Doyle/XXu NT Rh Cu2 150K'
_exptl_crystal_size_max 0.30
_exptl_crystal_size_mid 0.23
_exptl_crystal_size_min 0.075
_refine_diff_density_max 0.451
_refine_diff_density_min -0.371
_refine_diff_density_rms 0.051
_refine_ls_extinction_method none
_refine_ls_goodness_of_fit_ref 1.000
_refine_ls_hydrogen_treatment refU
_refine_ls_matrix_type full
_refine_ls_number_parameters 303
_refine_ls_number_reflns 7051
_refine_ls_number_restraints 0
_refine_ls_restrained_S_all 1.000
_refine_ls_R_factor_all 0.0327
_refine_ls_R_factor_gt 0.0262
_refine_ls_shift/su_max 0.003
_refine_ls_shift/su_mean 0.000
_refine_ls_structure_factor_coef Fsqd
_refine_ls_weighting_details 'w=1/[\s^2^(Fo^2^)+(0.01P)^2^+1.83P], P=(max(Fo^2^,0)+2Fc^2^)/3'
_refine_ls_weighting_scheme calc
_refine_ls_wR_factor_gt 0.0526
_refine_ls_wR_factor_ref 0.0541
_reflns_number_gt 6125
_reflns_number_total 7051
_reflns_threshold_expression >2sigma(I)
_cod_data_source_file ol2026125_si_002.cif
_cod_data_source_block 2145
_cod_depositor_comments
;
The following automatic conversions were performed:

'_symmetry_cell_setting' value 'Monoclinic' changed to 'monoclinic'
according to /home/saulius/struct/CIF-dictionaries/cif_core.dic
dictionary named 'cif_core.dic' version 2.4.1 from 2010-06-29.

Automatic conversion script
Id: cif_fix_values 1715 2011-07-08 13:25:40Z adriana 
;
_cod_original_sg_symbol_H-M P21/c
_cod_database_code 1502584
_diffrn_measurement_frame_width-ccd -0.30
_diffrn_measurement_total_frames-ccd 2440
_diffrn_measurement_frame_time-ccd 25
_diffrn_measurement_total_time-ccd 21.0
_diffrn_detector_distance-ccd 5.000
_diffrn_measurement_frame_size-ccd 512

loop_
_symmetry_equiv_pos_as_xyz
'x, y, z'
'-x, y+1/2, -z+1/2'
'-x, -y, -z'
'x, -y-1/2, z-1/2'

loop_
_atom_site_label
_atom_site_type_symbol
_atom_site_fract_x
_atom_site_fract_y
_atom_site_fract_z
_atom_site_U_iso_or_equiv
_atom_site_adp_type
_atom_site_occupancy
_atom_site_symmetry_multiplicity
_atom_site_calc_flag
_atom_site_refinement_flags
Br1 Br 0.195960(17) 0.811000(8) 0.042518(9) 0.02809(4) Uani 1 1 d .
N1 N 0.87794(13) 0.60740(6) 0.25741(7) 0.0208(2) Uani 1 1 d .
C1 C 0.88273(15) 0.68167(7) 0.21851(8) 0.0225(2) Uani 1 1 d .
H1 H 0.9452 0.7189 0.2579 0.027(4) Uiso 1 1 calc R
C2 C 0.98240(19) 0.66764(9) 0.15416(10) 0.0340(3) Uani 1 1 d .
H2A H 0.9092 0.6747 0.1009 0.053(4) Uiso 1 1 calc R
H2B H 1.0779 0.7036 0.1603 0.053(4) Uiso 1 1 calc R
C3 C 1.04485(16) 0.58758(8) 0.16427(8) 0.0237(3) Uani 1 1 d .
O3 O 1.13020(14) 0.55500(6) 0.12627(7) 0.0337(2) Uani 1 1 d .
C4 C 0.98254(15) 0.54962(7) 0.23343(7) 0.0196(2) Uani 1 1 d .
O4 O 0.89929(13) 0.48117(6) 0.21285(6) 0.0277(2) Uani 1 1 d .
C11 C 0.84195(14) 0.60466(7) 0.33351(7) 0.0196(2) Uani 1 1 d .
C12 C 0.80351(16) 0.67057(8) 0.37146(8) 0.0233(3) Uani 1 1 d .
H12 H 0.7961 0.7181 0.3448 0.026(4) Uiso 1 1 calc R
C13 C 0.77622(16) 0.66671(8) 0.44793(8) 0.0260(3) Uani 1 1 d .
H13 H 0.7520 0.7120 0.4733 0.033(4) Uiso 1 1 calc R
C14 C 0.78366(17) 0.59797(8) 0.48781(8) 0.0266(3) Uani 1 1 d .
H14 H 0.7669 0.5959 0.5404 0.029(4) Uiso 1 1 calc R
C15 C 0.81616(16) 0.53220(8) 0.44925(8) 0.0245(3) Uani 1 1 d .
H15 H 0.8190 0.4846 0.4755 0.030(4) Uiso 1 1 calc R
C16 C 0.84452(15) 0.53475(7) 0.37299(8) 0.0211(2) Uani 1 1 d .
H16 H 0.8657 0.4891 0.3475 0.024(4) Uiso 1 1 calc R
C21 C 0.70908(15) 0.71337(7) 0.18264(7) 0.0187(2) Uani 1 1 d .
C22 C 0.69165(16) 0.79088(7) 0.16588(8) 0.0225(2) Uani 1 1 d .
H22 H 0.7851 0.8238 0.1827 0.026(4) Uiso 1 1 calc R
C23 C 0.53943(16) 0.82074(7) 0.12482(8) 0.0230(3) Uani 1 1 d .
H23 H 0.5280 0.8737 0.1138 0.034(5) Uiso 1 1 calc R
C24 C 0.40478(15) 0.77182(7) 0.10030(7) 0.0203(2) Uani 1 1 d .
C25 C 0.41721(15) 0.69479(7) 0.11782(7) 0.0205(2) Uani 1 1 d .
H25 H 0.3229 0.6622 0.1016 0.023(4) Uiso 1 1 calc R
C26 C 0.57001(15) 0.66590(7) 0.15954(8) 0.0201(2) Uani 1 1 d .
H26 H 0.5796 0.6133 0.1724 0.025(4) Uiso 1 1 calc R
C31 C 1.14385(16) 0.53282(8) 0.29738(8) 0.0220(2) Uani 1 1 d .
O31 O 1.19672(14) 0.47160(6) 0.31988(7) 0.0349(2) Uani 1 1 d .
O32 O 1.21966(12) 0.59916(6) 0.31992(7) 0.0312(2) Uani 1 1 d .
C32 C 1.38161(19) 0.59453(12) 0.37502(11) 0.0444(4) Uani 1 1 d .
H32A H 1.3685 0.5686 0.4234 0.068(4) Uiso 1 1 calc R
H32B H 1.4254 0.6460 0.3882 0.068(4) Uiso 1 1 calc R
H32C H 1.4604 0.5660 0.3506 0.068(4) Uiso 1 1 calc R
Si4 Si 0.82145(4) 0.43395(2) 0.12972(2) 0.01915(7) Uani 1 1 d .
C41 C 0.73944(19) 0.49932(9) 0.04528(8) 0.0300(3) Uani 1 1 d .
H41A H 0.6658 0.5374 0.0615 0.051(3) Uiso 1 1 calc R
H41B H 0.6756 0.4700 0.0005 0.051(3) Uiso 1 1 calc R
H41C H 0.8337 0.5249 0.0295 0.051(3) Uiso 1 1 calc R
C42 C 0.9889(2) 0.37192(9) 0.10630(10) 0.0345(3) Uani 1 1 d .
H42A H 1.0735 0.4034 0.0892 0.071(4) Uiso 1 1 calc R
H42B H 0.9393 0.3366 0.0638 0.071(4) Uiso 1 1 calc R
H42C H 1.0421 0.3431 0.1536 0.071(4) Uiso 1 1 calc R
C43 C 0.64561(16) 0.37719(7) 0.15689(8) 0.0215(2) Uani 1 1 d .
C44 C 0.52435(18) 0.43036(9) 0.18781(10) 0.0324(3) Uani 1 1 d .
H44A H 0.4344 0.4002 0.2022 0.045(3) Uiso 1 1 calc R
H44B H 0.4754 0.4669 0.1464 0.045(3) Uiso 1 1 calc R
H44C H 0.5860 0.4578 0.2345 0.045(3) Uiso 1 1 calc R
C45 C 0.5467(2) 0.33399(9) 0.08439(9) 0.0337(3) Uani 1 1 d .
H45A H 0.6230 0.3004 0.0638 0.043(3) Uiso 1 1 calc R
H45B H 0.4954 0.3705 0.0433 0.043(3) Uiso 1 1 calc R
H45C H 0.4583 0.3035 0.0998 0.043(3) Uiso 1 1 calc R
C46 C 0.7189(2) 0.31863(9) 0.22090(9) 0.0321(3) Uani 1 1 d .
H46A H 0.6271 0.2905 0.2362 0.040(3) Uiso 1 1 calc R
H46B H 0.7853 0.3449 0.2673 0.040(3) Uiso 1 1 calc R
H46C H 0.7911 0.2830 0.2001 0.040(3) Uiso 1 1 calc R

loop_
_atom_site_aniso_label
_atom_site_aniso_U_11
_atom_site_aniso_U_22
_atom_site_aniso_U_33
_atom_site_aniso_U_23
_atom_site_aniso_U_13
_atom_site_aniso_U_12
Br1 0.02387(6) 0.02720(7) 0.03104(7) 0.00832(6) 0.00132(5) 0.00396(5)
N1 0.0188(5) 0.0204(5) 0.0244(5) 0.0066(4) 0.0075(4) 0.0035(4)
C1 0.0188(5) 0.0207(6) 0.0286(6) 0.0065(5) 0.0063(5) -0.0005(5)
C2 0.0321(7) 0.0316(8) 0.0450(9) 0.0164(7) 0.0231(7) 0.0084(6)
C3 0.0203(6) 0.0249(7) 0.0264(7) 0.0019(5) 0.0063(5) -0.0055(5)
O3 0.0417(6) 0.0285(5) 0.0370(6) -0.0031(5) 0.0223(5) -0.0047(4)
C4 0.0191(5) 0.0189(6) 0.0210(6) -0.0001(5) 0.0045(4) -0.0025(4)
O4 0.0375(5) 0.0257(5) 0.0203(5) -0.0030(4) 0.0070(4) -0.0147(4)
C11 0.0129(5) 0.0229(6) 0.0220(6) 0.0017(5) 0.0020(4) -0.0001(4)
C12 0.0199(6) 0.0207(6) 0.0279(7) 0.0019(5) 0.0022(5) 0.0013(4)
C13 0.0218(6) 0.0267(7) 0.0277(7) -0.0053(5) 0.0013(5) 0.0036(5)
C14 0.0234(6) 0.0354(8) 0.0201(6) -0.0001(5) 0.0028(5) 0.0043(5)
C15 0.0236(6) 0.0261(7) 0.0233(6) 0.0044(5) 0.0037(5) 0.0020(5)
C16 0.0201(6) 0.0210(6) 0.0220(6) 0.0010(5) 0.0039(5) 0.0011(5)
C21 0.0195(5) 0.0185(6) 0.0187(6) 0.0020(4) 0.0057(4) 0.0004(4)
C22 0.0232(6) 0.0186(6) 0.0253(6) 0.0018(5) 0.0044(5) -0.0037(5)
C23 0.0274(6) 0.0164(6) 0.0256(6) 0.0042(5) 0.0065(5) 0.0003(5)
C24 0.0200(5) 0.0225(6) 0.0186(6) 0.0027(5) 0.0046(4) 0.0026(5)
C25 0.0207(5) 0.0193(6) 0.0220(6) -0.0005(5) 0.0056(4) -0.0023(5)
C26 0.0221(6) 0.0150(5) 0.0238(6) 0.0018(5) 0.0064(5) -0.0001(4)
C31 0.0195(6) 0.0231(6) 0.0244(6) -0.0008(5) 0.0068(5) 0.0027(5)
O31 0.0356(6) 0.0276(5) 0.0411(6) 0.0063(5) 0.0075(5) 0.0114(4)
O32 0.0186(4) 0.0295(5) 0.0416(6) -0.0048(5) -0.0021(4) -0.0030(4)
C32 0.0189(7) 0.0630(12) 0.0462(10) -0.0095(9) -0.0035(6) -0.0031(7)
Si4 0.02126(16) 0.01907(16) 0.01731(16) -0.00020(13) 0.00466(12) -0.00117(12)
C41 0.0344(7) 0.0317(8) 0.0236(7) 0.0065(6) 0.0057(6) -0.0004(6)
C42 0.0334(8) 0.0297(8) 0.0444(9) -0.0013(7) 0.0171(7) 0.0036(6)
C43 0.0233(6) 0.0205(6) 0.0203(6) 0.0003(5) 0.0042(5) -0.0028(5)
C44 0.0271(7) 0.0324(8) 0.0404(8) -0.0017(6) 0.0131(6) -0.0014(6)
C45 0.0373(8) 0.0323(8) 0.0290(7) -0.0029(6) 0.0018(6) -0.0127(6)
C46 0.0355(7) 0.0318(8) 0.0288(7) 0.0090(6) 0.0066(6) -0.0027(6)

loop_
_atom_type_symbol
_atom_type_description
_atom_type_scat_dispersion_real
_atom_type_scat_dispersion_imag
_atom_type_scat_source
C C 0.0033 0.0016 'International Tables Vol C Tables 4.2.6.8 and 6.1.1.4'
H H 0.0000 0.0000 'International Tables Vol C Tables 4.2.6.8 and 6.1.1.4'
N N 0.0061 0.0033 'International Tables Vol C Tables 4.2.6.8 and 6.1.1.4'
O O 0.0106 0.0060 'International Tables Vol C Tables 4.2.6.8 and 6.1.1.4'
Si Si 0.0817 0.0704 'International Tables Vol C Tables 4.2.6.8 and 6.1.1.4'
Br Br -0.2901 2.4595 'International Tables Vol C Tables 4.2.6.8 and 6.1.1.4'

loop_
_geom_angle_atom_site_label_1
_geom_angle_atom_site_label_2
_geom_angle_atom_site_label_3
_geom_angle
C11 N1 C4 120.04(10)
C11 N1 C1 119.23(11)
C4 N1 C1 114.56(10)
N1 C1 C21 113.30(10)
N1 C1 C2 105.07(11)
C21 C1 C2 110.85(11)
N1 C1 H1 109.2
C21 C1 H1 109.2
C2 C1 H1 109.2
C3 C2 C1 106.70(11)
C3 C2 H2A 110.4
C1 C2 H2A 110.4
C3 C2 H2B 110.4
C1 C2 H2B 110.4
H2A C2 H2B 108.6
O3 C3 C2 127.45(13)
O3 C3 C4 122.97(12)
C2 C3 C4 109.58(11)
O4 C4 N1 113.38(10)
O4 C4 C3 113.55(10)
N1 C4 C3 103.47(10)
O4 C4 C31 107.96(10)
N1 C4 C31 113.00(10)
C3 C4 C31 105.24(10)
C4 O4 Si4 136.65(9)
C12 C11 C16 118.49(12)
C12 C11 N1 121.52(12)
C16 C11 N1 120.00(12)
C13 C12 C11 120.30(12)
C13 C12 H12 119.8
C11 C12 H12 119.8
C14 C13 C12 121.16(13)
C14 C13 H13 119.4
C12 C13 H13 119.4
C13 C14 C15 118.60(13)
C13 C14 H14 120.7
C15 C14 H14 120.7
C14 C15 C16 121.21(13)
C14 C15 H15 119.4
C16 C15 H15 119.4
C15 C16 C11 120.17(12)
C15 C16 H16 119.9
C11 C16 H16 119.9
C22 C21 C26 119.09(11)
C22 C21 C1 119.09(11)
C26 C21 C1 121.56(11)
C23 C22 C21 120.94(12)
C23 C22 H22 119.5
C21 C22 H22 119.5
C24 C23 C22 118.72(12)
C24 C23 H23 120.6
C22 C23 H23 120.6
C23 C24 C25 121.60(12)
C23 C24 Br1 119.56(10)
C25 C24 Br1 118.83(10)
C24 C25 C26 118.96(12)
C24 C25 H25 120.5
C26 C25 H25 120.5
C25 C26 C21 120.63(12)
C25 C26 H26 119.7
C21 C26 H26 119.7
O31 C31 O32 125.51(13)
O31 C31 C4 126.46(12)
O32 C31 C4 107.92(11)
C31 O32 C32 116.01(12)
O32 C32 H32A 109.5
O32 C32 H32B 109.5
H32A C32 H32B 109.5
O32 C32 H32C 109.5
H32A C32 H32C 109.5
H32B C32 H32C 109.5
O4 Si4 C42 108.79(7)
O4 Si4 C41 111.96(6)
C42 Si4 C41 110.19(7)
O4 Si4 C43 102.44(5)
C42 Si4 C43 112.20(7)
C41 Si4 C43 111.05(6)
Si4 C41 H41A 109.5
Si4 C41 H41B 109.5
H41A C41 H41B 109.5
Si4 C41 H41C 109.5
H41A C41 H41C 109.5
H41B C41 H41C 109.5
Si4 C42 H42A 109.5
Si4 C42 H42B 109.5
H42A C42 H42B 109.5
Si4 C42 H42C 109.5
H42A C42 H42C 109.5
H42B C42 H42C 109.5
C46 C43 C45 108.04(12)
C46 C43 C44 109.56(12)
C45 C43 C44 108.77(12)
C46 C43 Si4 109.71(9)
C45 C43 Si4 110.47(9)
C44 C43 Si4 110.25(9)
C43 C44 H44A 109.5
C43 C44 H44B 109.5
H44A C44 H44B 109.5
C43 C44 H44C 109.5
H44A C44 H44C 109.5
H44B C44 H44C 109.5
C43 C45 H45A 109.5
C43 C45 H45B 109.5
H45A C45 H45B 109.5
C43 C45 H45C 109.5
H45A C45 H45C 109.5
H45B C45 H45C 109.5
C43 C46 H46A 109.5
C43 C46 H46B 109.5
H46A C46 H46B 109.5
C43 C46 H46C 109.5
H46A C46 H46C 109.5
H46B C46 H46C 109.5

loop_
_geom_bond_atom_site_label_1
_geom_bond_atom_site_label_2
_geom_bond_distance
Br1 C24 1.9040(12)
N1 C11 1.4108(16)
N1 C4 1.4441(16)
N1 C1 1.4731(16)
C1 C21 1.5213(17)
C1 C2 1.5351(19)
C1 H1 1.0000
C2 C3 1.494(2)
C2 H2A 0.9900
C2 H2B 0.9900
C3 O3 1.2019(17)
C3 C4 1.5493(18)
C4 O4 1.3889(15)
C4 C31 1.5501(17)
O4 Si4 1.6612(10)
C11 C12 1.4005(18)
C11 C16 1.4036(18)
C12 C13 1.390(2)
C12 H12 0.9500
C13 C14 1.386(2)
C13 H13 0.9500
C14 C15 1.389(2)
C14 H14 0.9500
C15 C16 1.3891(18)
C15 H15 0.9500
C16 H16 0.9500
C21 C22 1.3935(17)
C21 C26 1.3937(17)
C22 C23 1.3904(18)
C22 H22 0.9500
C23 C24 1.3856(18)
C23 H23 0.9500
C24 C25 1.3862(18)
C25 C26 1.3916(17)
C25 H25 0.9500
C26 H26 0.9500
C31 O31 1.1923(16)
C31 O32 1.3371(16)
O32 C32 1.4514(17)
C32 H32A 0.9800
C32 H32B 0.9800
C32 H32C 0.9800
Si4 C42 1.8594(15)
Si4 C41 1.8636(14)
Si4 C43 1.8882(13)
C41 H41A 0.9800
C41 H41B 0.9800
C41 H41C 0.9800
C42 H42A 0.9800
C42 H42B 0.9800
C42 H42C 0.9800
C43 C46 1.5340(19)
C43 C45 1.5352(19)
C43 C44 1.5388(19)
C44 H44A 0.9800
C44 H44B 0.9800
C44 H44C 0.9800
C45 H45A 0.9800
C45 H45B 0.9800
C45 H45C 0.9800
C46 H46A 0.9800
C46 H46B 0.9800
C46 H46C 0.9800

loop_
_geom_torsion_atom_site_label_1
_geom_torsion_atom_site_label_2
_geom_torsion_atom_site_label_3
_geom_torsion_atom_site_label_4
_geom_torsion
C11 N1 C1 C21 -78.12(14)
C4 N1 C1 C21 129.48(11)
C11 N1 C1 C2 160.73(11)
C4 N1 C1 C2 8.32(15)
N1 C1 C2 C3 -5.44(15)
C21 C1 C2 C3 -128.18(12)
C1 C2 C3 O3 -178.80(14)
C1 C2 C3 C4 1.27(16)
C11 N1 C4 O4 76.99(14)
C1 N1 C4 O4 -130.84(11)
C11 N1 C4 C3 -159.56(11)
C1 N1 C4 C3 -7.40(13)
C11 N1 C4 C31 -46.27(15)
C1 N1 C4 C31 105.89(12)
O3 C3 C4 O4 -53.13(17)
C2 C3 C4 O4 126.80(13)
O3 C3 C4 N1 -176.47(13)
C2 C3 C4 N1 3.46(14)
O3 C3 C4 C31 64.73(16)
C2 C3 C4 C31 -115.34(12)
N1 C4 O4 Si4 106.02(14)
C3 C4 O4 Si4 -11.71(18)
C31 C4 O4 Si4 -127.99(12)
C4 N1 C11 C12 153.69(11)
C1 N1 C11 C12 2.80(17)
C4 N1 C11 C16 -26.17(17)
C1 N1 C11 C16 -177.06(11)
C16 C11 C12 C13 2.86(18)
N1 C11 C12 C13 -177.00(11)
C11 C12 C13 C14 -1.0(2)
C12 C13 C14 C15 -1.1(2)
C13 C14 C15 C16 1.4(2)
C14 C15 C16 C11 0.5(2)
C12 C11 C16 C15 -2.59(18)
N1 C11 C16 C15 177.27(11)
N1 C1 C21 C22 160.67(12)
C2 C1 C21 C22 -81.49(15)
N1 C1 C21 C26 -25.25(17)
C2 C1 C21 C26 92.59(14)
C26 C21 C22 C23 -1.7(2)
C1 C21 C22 C23 172.50(12)
C21 C22 C23 C24 -0.4(2)
C22 C23 C24 C25 2.0(2)
C22 C23 C24 Br1 -179.01(10)
C23 C24 C25 C26 -1.46(19)
Br1 C24 C25 C26 179.54(9)
C24 C25 C26 C21 -0.71(19)
C22 C21 C26 C25 2.27(19)
C1 C21 C26 C25 -171.81(12)
O4 C4 C31 O31 6.55(18)
N1 C4 C31 O31 132.76(14)
C3 C4 C31 O31 -115.03(15)
O4 C4 C31 O32 -177.06(10)
N1 C4 C31 O32 -50.85(14)
C3 C4 C31 O32 61.36(13)
O31 C31 O32 C32 1.5(2)
C4 C31 O32 C32 -174.92(12)
C4 O4 Si4 C42 89.02(14)
C4 O4 Si4 C41 -33.01(15)
C4 O4 Si4 C43 -152.06(13)
O4 Si4 C43 C46 -65.80(10)
C42 Si4 C43 C46 50.70(12)
C41 Si4 C43 C46 174.51(10)
O4 Si4 C43 C45 175.20(10)
C42 Si4 C43 C45 -68.30(12)
C41 Si4 C43 C45 55.51(12)
O4 Si4 C43 C44 54.95(10)
C42 Si4 C43 C44 171.45(10)
C41 Si4 C43 C44 -64.74(11)
